data_7235231
loop_
_publ_author_name
'Liu, Yi'
'Zhao, Yue'
'Liu, Zhi-Qiang'
'Liu, Xiao-Hui'
'Zhang, Xiu-Du'
'Sun, Wei-Yin'

_publ_section_title
;
 Coordination polymers with salicylaldehyde ligands: structural diversity,
 selective sorption and luminescence sensing properties
;
_journal_issue 2
_journal_name_full CrystEngComm
_journal_page_first 304
_journal_page_last 310
_journal_paper_doi 10.1039/C9CE01675A
_journal_volume 22
_journal_year 2020
_chemical_formula_sum 'C27 H26 Cl2 Co N2 O6'
_chemical_formula_weight 604.33
_space_group_crystal_system trigonal
_space_group_IT_number 148
_space_group_name_Hall '-R 3'
_space_group_name_H-M_alt 'R -3 :H'
_atom_sites_solution_hydrogens geom
_audit_creation_method SHELXL-2018/3
_audit_update_record
;
2019-10-03 deposited with the CCDC.	2019-11-20 downloaded from the CCDC.
;
_cell_angle_alpha 90
_cell_angle_beta 90
_cell_angle_gamma 120
_cell_formula_units_Z 9
_cell_length_a 31.087(8)
_cell_length_b 31.087(8)
_cell_length_c 8.954(2)
_cell_measurement_reflns_used 1076
_cell_measurement_temperature 296(2)
_cell_measurement_theta_max 26.82
_cell_measurement_theta_min 2.27
_cell_volume 7494(3)
_computing_cell_refinement 'Bruker SMART'
_computing_data_collection 'Bruker SMART'
_computing_data_reduction 'Bruker SAINT'
_computing_molecular_graphics 'Bruker SHELXTL'
_computing_publication_material 'Bruker SHELXTL'
_computing_structure_refinement 'SHELXL-2018/3 (Sheldrick, 2018)'
_computing_structure_solution 'SHELXT 2014/4 (Sheldrick, 2014)'
_diffrn_ambient_temperature 296(2)
_diffrn_measured_fraction_theta_full 0.999
_diffrn_measured_fraction_theta_max 0.999
_diffrn_measurement_device_type 'CCD area detector'
_diffrn_measurement_method 'phi and omega scans'
_diffrn_radiation_type MoK\a
_diffrn_radiation_wavelength 0.71073
_diffrn_reflns_av_R_equivalents 0.0694
_diffrn_reflns_av_unetI/netI 0.1087
_diffrn_reflns_Laue_measured_fraction_full 0.999
_diffrn_reflns_Laue_measured_fraction_max 0.999
_diffrn_reflns_limit_h_max 16
_diffrn_reflns_limit_h_min -36
_diffrn_reflns_limit_k_max 36
_diffrn_reflns_limit_k_min -14
_diffrn_reflns_limit_l_max 10
_diffrn_reflns_limit_l_min -10
_diffrn_reflns_number 6642
_diffrn_reflns_point_group_measured_fraction_full 0.999
_diffrn_reflns_point_group_measured_fraction_max 0.999
_diffrn_reflns_theta_full 24.998
_diffrn_reflns_theta_max 24.998
_diffrn_reflns_theta_min 2.269
_diffrn_source 'fine-focus sealed tube'
_exptl_absorpt_coefficient_mu 0.712
_exptl_absorpt_correction_T_max 0.925
_exptl_absorpt_correction_T_min 0.873
_exptl_absorpt_correction_type multi-scan
_exptl_absorpt_process_details SADABS
_exptl_crystal_colour red
_exptl_crystal_density_diffrn 1.205
_exptl_crystal_description block
_exptl_crystal_F_000 2799
_exptl_crystal_size_max 0.190
_exptl_crystal_size_mid 0.160
_exptl_crystal_size_min 0.110
_refine_diff_density_max 0.316
_refine_diff_density_min -0.407
_refine_diff_density_rms 0.055
_refine_ls_extinction_method none
_refine_ls_goodness_of_fit_ref 0.944
_refine_ls_hydrogen_treatment constr
_refine_ls_matrix_type full
_refine_ls_number_parameters 142
_refine_ls_number_reflns 2940
_refine_ls_number_restraints 0
_refine_ls_restrained_S_all 0.944
_refine_ls_R_factor_all 0.1058
_refine_ls_R_factor_gt 0.0538
_refine_ls_shift/su_max 0.000
_refine_ls_shift/su_mean 0.000
_refine_ls_structure_factor_coef Fsqd
_refine_ls_weighting_details 'w=1/[\s^2^(Fo^2^)+(0.0676P)^2^] where P=(Fo^2^+2Fc^2^)/3'
_refine_ls_weighting_scheme calc
_refine_ls_wR_factor_gt 0.1281
_refine_ls_wR_factor_ref 0.1465
_reflns_Friedel_coverage 0.000
_reflns_number_gt 1668
_reflns_number_total 2940
_reflns_threshold_expression 'I > 2\s(I)'
_cod_data_source_file c9ce01675a2.cif
_cod_data_source_block 2
_cod_depositor_comments
;Adding full bibliography for 7235227--7235231.cif.

 Adding full bibliography for 7235227--7235231.cif.
;
_cod_original_cell_volume 7494(4)
_cod_database_code 7235231
_shelx_shelxl_version_number 2018/3
_shelx_space_group_comment
;
The symmetry employed for this shelxl refinement is uniquely defined
by the following loop, which should always be used as a source of
symmetry information in preference to the above space-group names.
They are only intended as comments.
;
_shelx_estimated_absorpt_t_min 0.877
_shelx_estimated_absorpt_t_max 0.926

loop_
_space_group_symop_operation_xyz
'x, y, z'
'-y, x-y, z'
'-x+y, -x, z'
'x+2/3, y+1/3, z+1/3'
'-y+2/3, x-y+1/3, z+1/3'
'-x+y+2/3, -x+1/3, z+1/3'
'x+1/3, y+2/3, z+2/3'
'-y+1/3, x-y+2/3, z+2/3'
'-x+y+1/3, -x+2/3, z+2/3'
'-x, -y, -z'
'y, -x+y, -z'
'x-y, x, -z'
'-x+2/3, -y+1/3, -z+1/3'
'y+2/3, -x+y+1/3, -z+1/3'
'x-y+2/3, x+1/3, -z+1/3'
'-x+1/3, -y+2/3, -z+2/3'
'y+1/3, -x+y+2/3, -z+2/3'
'x-y+1/3, x+2/3, -z+2/3'

loop_
_atom_site_label
_atom_site_type_symbol
_atom_site_fract_x
_atom_site_fract_y
_atom_site_fract_z
_atom_site_U_iso_or_equiv
_atom_site_adp_type
_atom_site_occupancy
_atom_site_site_symmetry_order
_atom_site_calc_flag
_atom_site_refinement_flags_posn
_atom_site_refinement_flags_adp
_atom_site_refinement_flags_occupancy
Co1 Co 0.666667 0.833333 0.833333 0.0416(3) Uani 1 2 d S . P
C1 C 0.63827(15) 0.78981(14) 0.4878(4) 0.0428(10) Uani 1 1 d . . .
C2 C 0.68651(14) 0.80474(14) 0.5429(4) 0.0392(10) Uani 1 1 d . . .
C3 C 0.71425(15) 0.78765(14) 0.4627(4) 0.0451(10) Uani 1 1 d . . .
H3 H 0.746363 0.797384 0.494102 0.054 Uiso 1 1 calc R U .
C4 C 0.69538(15) 0.75696(14) 0.3392(4) 0.0420(10) Uani 1 1 d . . .
C5 C 0.64763(15) 0.74260(16) 0.2874(4) 0.0535(11) Uani 1 1 d . . .
H5 H 0.634435 0.721617 0.205489 0.064 Uiso 1 1 calc R U .
C6 C 0.62080(16) 0.76007(16) 0.3599(4) 0.0552(12) Uani 1 1 d . . .
H6 H 0.589672 0.751871 0.322800 0.066 Uiso 1 1 calc R U .
C7 C 0.60517(16) 0.80322(15) 0.5594(5) 0.0499(11) Uani 1 1 d . . .
H7 H 0.576306 0.795564 0.507428 0.060 Uiso 1 1 calc R U .
C8 C 0.72618(16) 0.73769(16) 0.2715(4) 0.0421(10) Uani 1 1 d . . .
C9 C 0.77704(17) 0.76727(16) 0.2627(5) 0.0572(12) Uani 1 1 d . . .
H9 H 0.792113 0.800928 0.285260 0.069 Uiso 1 1 calc R U .
C10 C 0.80561(16) 0.74654(17) 0.2200(5) 0.0572(12) Uani 1 1 d . . .
H10 H 0.839973 0.766747 0.218122 0.069 Uiso 1 1 calc R U .
C11 C 0.73646(16) 0.67088(16) 0.1845(4) 0.0455(10) Uani 1 1 d . . .
H11 H 0.721942 0.637716 0.156328 0.055 Uiso 1 1 calc R U .
C12 C 0.70604(15) 0.68921(16) 0.2278(4) 0.0441(10) Uani 1 1 d . . .
H12 H 0.671741 0.668513 0.227364 0.053 Uiso 1 1 calc R U .
N1 N 0.78613(13) 0.69907(13) 0.1815(3) 0.0460(9) Uani 1 1 d . . .
O1 O 0.61058(10) 0.82375(10) 0.6821(3) 0.0516(8) Uani 1 1 d . . .
O2 O 0.70656(9) 0.83304(9) 0.6586(3) 0.0450(7) Uani 1 1 d . . .

loop_
_atom_site_aniso_label
_atom_site_aniso_U_11
_atom_site_aniso_U_22
_atom_site_aniso_U_33
_atom_site_aniso_U_23
_atom_site_aniso_U_13
_atom_site_aniso_U_12
Co1 0.0550(6) 0.0377(5) 0.0336(4) 0.0021(3) 0.0109(4) 0.0243(4)
C1 0.055(3) 0.050(3) 0.033(2) 0.0021(19) 0.0059(19) 0.034(2)
C2 0.050(3) 0.039(2) 0.031(2) 0.0044(18) 0.0098(19) 0.024(2)
C3 0.050(3) 0.054(3) 0.037(2) 0.0045(19) 0.0072(19) 0.030(2)
C4 0.055(3) 0.053(3) 0.0287(19) 0.0040(18) 0.0082(18) 0.035(2)
C5 0.060(3) 0.074(3) 0.041(2) -0.014(2) -0.010(2) 0.045(3)
C6 0.061(3) 0.081(3) 0.041(2) -0.002(2) -0.005(2) 0.049(3)
C7 0.056(3) 0.058(3) 0.049(3) 0.000(2) 0.000(2) 0.038(3)
C8 0.051(3) 0.053(3) 0.0289(19) 0.0006(18) 0.0025(18) 0.032(2)
C9 0.067(3) 0.044(3) 0.065(3) -0.009(2) 0.006(2) 0.032(3)
C10 0.046(3) 0.058(3) 0.071(3) -0.007(2) 0.005(2) 0.028(2)
C11 0.050(3) 0.052(3) 0.041(2) -0.0093(19) -0.008(2) 0.031(2)
C12 0.047(3) 0.059(3) 0.034(2) -0.008(2) -0.0047(19) 0.033(2)
N1 0.052(2) 0.052(2) 0.0421(19) -0.0096(17) -0.0036(16) 0.032(2)
O1 0.065(2) 0.0546(18) 0.0455(16) -0.0018(14) 0.0110(14) 0.0376(16)
O2 0.0508(17) 0.0441(16) 0.0381(15) -0.0068(13) 0.0071(13) 0.0223(14)

loop_
_atom_type_symbol
_atom_type_description
_atom_type_scat_dispersion_real
_atom_type_scat_dispersion_imag
_atom_type_scat_source
C C 0.0033 0.0016 'International Tables Vol C Tables 4.2.6.8 and 6.1.1.4'
H H 0.0000 0.0000 'International Tables Vol C Tables 4.2.6.8 and 6.1.1.4'
N N 0.0061 0.0033 'International Tables Vol C Tables 4.2.6.8 and 6.1.1.4'
O O 0.0106 0.0060 'International Tables Vol C Tables 4.2.6.8 and 6.1.1.4'
Co Co 0.3494 0.9721 'International Tables Vol C Tables 4.2.6.8 and 6.1.1.4'
Cl Cl 0.1484 0.1585 'International Tables Vol C Tables 4.2.6.8 and 6.1.1.4'

loop_
_geom_angle_atom_site_label_1
_geom_angle_atom_site_label_2
_geom_angle_atom_site_label_3
_geom_angle
_geom_angle_site_symmetry_1
_geom_angle_site_symmetry_3
O2 Co1 O2 180.00(16) . 16_666
O2 Co1 O1 88.15(10) . .
O2 Co1 O1 91.85(10) 16_666 .
O2 Co1 O1 91.85(10) . 16_666
O2 Co1 O1 88.16(10) 16_666 16_666
O1 Co1 O1 180.0 . 16_666
O2 Co1 N1 91.26(11) . 11_566
O2 Co1 N1 88.74(11) 16_666 11_566
O1 Co1 N1 90.07(11) . 11_566
O1 Co1 N1 89.93(11) 16_666 11_566
O2 Co1 N1 88.73(11) . 8_655
O2 Co1 N1 91.27(11) 16_666 8_655
O1 Co1 N1 89.93(11) . 8_655
O1 Co1 N1 90.07(11) 16_666 8_655
N1 Co1 N1 180.0 11_566 8_655
C6 C1 C2 119.9(4) . .
C6 C1 C7 117.3(4) . .
C2 C1 C7 122.8(3) . .
O2 C2 C3 118.9(3) . .
O2 C2 C1 124.7(3) . .
C3 C2 C1 116.4(3) . .
C4 C3 C2 122.4(4) . .
C4 C3 H3 118.8 . .
C2 C3 H3 118.8 . .
C3 C4 C5 120.1(4) . .
C3 C4 C8 117.8(4) . .
C5 C4 C8 122.0(3) . .
C6 C5 C4 118.6(4) . .
C6 C5 H5 120.7 . .
C4 C5 H5 120.7 . .
C5 C6 C1 122.6(4) . .
C5 C6 H6 118.7 . .
C1 C6 H6 118.7 . .
O1 C7 C1 127.7(4) . .
O1 C7 H7 116.1 . .
C1 C7 H7 116.1 . .
C12 C8 C9 117.3(4) . .
C12 C8 C4 121.8(4) . .
C9 C8 C4 120.6(4) . .
C8 C9 C10 119.6(4) . .
C8 C9 H9 120.2 . .
C10 C9 H9 120.2 . .
N1 C10 C9 123.0(4) . .
N1 C10 H10 118.5 . .
C9 C10 H10 118.5 . .
N1 C11 C12 122.5(4) . .
N1 C11 H11 118.7 . .
C12 C11 H11 118.7 . .
C8 C12 C11 120.3(4) . .
C8 C12 H12 119.9 . .
C11 C12 H12 119.9 . .
C10 N1 C11 117.2(4) . .
C10 N1 Co1 119.6(3) . 6_564
C11 N1 Co1 121.7(3) . 6_564
C7 O1 Co1 122.1(3) . .
C2 O2 Co1 122.6(2) . .

loop_
_geom_bond_atom_site_label_1
_geom_bond_atom_site_label_2
_geom_bond_distance
_geom_bond_site_symmetry_2
Co1 O2 1.999(2) .
Co1 O2 1.999(2) 16_666
Co1 O1 2.108(3) .
Co1 O1 2.108(3) 16_666
Co1 N1 2.160(3) 11_566
Co1 N1 2.160(3) 8_655
C1 C6 1.400(5) .
C1 C2 1.418(5) .
C1 C7 1.440(5) .
C2 O2 1.300(4) .
C2 C3 1.414(5) .
C3 C4 1.385(5) .
C3 H3 0.9300 .
C4 C5 1.398(5) .
C4 C8 1.489(5) .
C5 C6 1.365(5) .
C5 H5 0.9300 .
C6 H6 0.9300 .
C7 O1 1.239(4) .
C7 H7 0.9300 .
C8 C12 1.368(5) .
C8 C9 1.378(6) .
C9 C10 1.387(5) .
C9 H9 0.9300 .
C10 N1 1.330(5) .
C10 H10 0.9300 .
C11 N1 1.342(5) .
C11 C12 1.381(5) .
C11 H11 0.9300 .
C12 H12 0.9300 .
